data_7716281
loop_
_publ_author_name
'Regueiro, Alejandro'
'Garc&#xed;a-L&#xf3;pez, V&#xed;ctor'
'Forment-Aliaga, Alicia'
'Clemente-Le&#xf3;n, Miguel'

_publ_section_title
;
 Chiral spin-crossover complexes based on an enantiopure Schiff base
 ligand with three chiral carbon centers.
;
_journal_issue 25
_journal_name_full 'Dalton transactions (Cambridge, England : 2003)'
_journal_page_first 10637
_journal_page_last 10643
_journal_paper_doi 10.1039/d4dt00924j
_journal_volume 53
_journal_year 2024
_chemical_formula_moiety 'C23 H26 Fe N6 O S2'
_chemical_formula_sum 'C23 H26 Fe N6 O S2'
_chemical_formula_weight 522.47
_space_group_crystal_system monoclinic
_space_group_IT_number 4
_space_group_name_Hall 'P 2yb'
_space_group_name_H-M_alt 'P 1 21 1'
_atom_sites_solution_hydrogens geom
_atom_sites_solution_primary dual
_audit_creation_date 2022-09-16
_audit_creation_method
;
Olex2 1.2
(compiled May 18 2018 14:05:52 for OlexSys, GUI svn.r5506)
;
_audit_update_record
;
2024-05-02 deposited with the CCDC.	2024-06-03 downloaded from the CCDC.
;
_cell_angle_alpha 90
_cell_angle_beta 96.444(5)
_cell_angle_gamma 90
_cell_formula_units_Z 2
_cell_length_a 8.9560(5)
_cell_length_b 14.5794(8)
_cell_length_c 9.6812(4)
_cell_measurement_reflns_used 3281
_cell_measurement_temperature 199.90(14)
_cell_measurement_theta_max 22.2370
_cell_measurement_theta_min 3.2390
_cell_volume 1256.12(11)
_computing_cell_refinement 'CrysAlisPro 1.171.41.109a (Rigaku OD, 2021)'
_computing_data_collection 'CrysAlisPro 1.171.41.109a (Rigaku OD, 2021)'
_computing_data_reduction 'CrysAlisPro 1.171.41.109a (Rigaku OD, 2021)'
_computing_molecular_graphics 'Olex2 (Dolomanov et al., 2009)'
_computing_publication_material 'Olex2 (Dolomanov et al., 2009)'
_computing_structure_refinement 'ShelXL (Sheldrick, 2015)'
_computing_structure_solution 'ShelXT (Sheldrick, 2015)'
_diffrn_ambient_environment N~2~
_diffrn_ambient_temperature 199.90(14)
_diffrn_detector 'CCD plate'
_diffrn_detector_area_resol_mean 16.0267
_diffrn_detector_type Sapphire3
_diffrn_measured_fraction_theta_full 0.998
_diffrn_measured_fraction_theta_max 0.906
_diffrn_measurement_details
;
List of Runs (angles in degrees, time in seconds):

  # Type    Start    End  Width  t~exp~   \w     \q     \k     \f   Frames
#--------------------------------------------------------------------------
  1  \w    -95.00  28.00   1.00    5.00    --  -21.11 -19.00 -60.00  123
  2  \w    -53.00  21.00   1.00    5.00    --  -21.11  77.00 -30.00   74
  3  \w    -24.00  46.00   1.00    5.00    --  -21.11  57.00 120.00   70
  4  \w    -10.00  42.00   1.00    5.00    --   21.90  77.00-150.00   52
  5  \w     14.00  79.00   1.00    5.00    --   21.90  57.00 120.00   65
  6  \w    -10.00  42.00   1.00    5.00    --   21.90  77.00 -30.00   52
  7  \w    -10.00  16.00   1.00    5.00    --   21.90  77.00 150.00   26
;
_diffrn_measurement_device 'four-circle diffractometer'
_diffrn_measurement_device_type 'SuperNova, Single source at offset/far, Sapphire3'
_diffrn_measurement_method '\w scans'
_diffrn_orient_matrix_type 'CrysAlisPro convention (1999,Acta A55,543-557)'
_diffrn_orient_matrix_UB_11 0.0789061000
_diffrn_orient_matrix_UB_12 0.0057318000
_diffrn_orient_matrix_UB_13 0.0031687000
_diffrn_orient_matrix_UB_21 -0.0095394000
_diffrn_orient_matrix_UB_22 0.0482840000
_diffrn_orient_matrix_UB_23 -0.0033557000
_diffrn_orient_matrix_UB_31 0.0051143000
_diffrn_orient_matrix_UB_32 0.0019831000
_diffrn_orient_matrix_UB_33 0.0736198000
_diffrn_radiation_monochromator mirror
_diffrn_radiation_probe x-ray
_diffrn_radiation_type MoK\a
_diffrn_radiation_wavelength 0.71073
_diffrn_reflns_av_R_equivalents 0.0332
_diffrn_reflns_av_unetI/netI 0.0711
_diffrn_reflns_Laue_measured_fraction_full 0.998
_diffrn_reflns_Laue_measured_fraction_max 0.906
_diffrn_reflns_limit_h_max 11
_diffrn_reflns_limit_h_min -12
_diffrn_reflns_limit_k_max 20
_diffrn_reflns_limit_k_min -20
_diffrn_reflns_limit_l_max 13
_diffrn_reflns_limit_l_min -13
_diffrn_reflns_number 12244
_diffrn_reflns_point_group_measured_fraction_full 0.998
_diffrn_reflns_point_group_measured_fraction_max 0.880
_diffrn_reflns_theta_full 25.242
_diffrn_reflns_theta_max 29.795
_diffrn_reflns_theta_min 2.938
_diffrn_source 'micro-focus sealed X-ray tube'
_diffrn_source_type 'SuperNova (Mo) X-ray Source'
_exptl_absorpt_coefficient_mu 0.794
_exptl_absorpt_correction_T_max 1.00000
_exptl_absorpt_correction_T_min 0.66193
_exptl_absorpt_correction_type multi-scan
_exptl_absorpt_process_details
;
CrysAlisPro 1.171.41.109a (Rigaku Oxford Diffraction, 2021)
Empirical absorption correction using spherical harmonics,
implemented in SCALE3 ABSPACK scaling algorithm.
;
_exptl_crystal_colour brown
_exptl_crystal_colour_primary brown
_exptl_crystal_density_diffrn 1.381
_exptl_crystal_description prism
_exptl_crystal_F_000 544
_exptl_crystal_size_max 0.74
_exptl_crystal_size_mid 0.21
_exptl_crystal_size_min 0.08
_refine_diff_density_max 0.429
_refine_diff_density_min -0.307
_refine_diff_density_rms 0.055
_refine_ls_abs_structure_details
;
 Flack x determined using 1370 quotients [(I+)-(I-)]/[(I+)+(I-)]
 (Parsons, Flack and Wagner, Acta Cryst. B69 (2013) 249-259).
;
_refine_ls_abs_structure_Flack 0.005(12)
_refine_ls_extinction_method none
_refine_ls_goodness_of_fit_ref 1.023
_refine_ls_hydrogen_treatment constr
_refine_ls_matrix_type full
_refine_ls_number_parameters 292
_refine_ls_number_reflns 6340
_refine_ls_number_restraints 1
_refine_ls_restrained_S_all 1.023
_refine_ls_R_factor_all 0.0950
_refine_ls_R_factor_gt 0.0519
_refine_ls_shift/su_max 0.000
_refine_ls_shift/su_mean 0.000
_refine_ls_structure_factor_coef Fsqd
_refine_ls_weighting_details 'w=1/[\s^2^(Fo^2^)+(0.0402P)^2^] where P=(Fo^2^+2Fc^2^)/3'
_refine_ls_weighting_scheme calc
_refine_ls_wR_factor_gt 0.0919
_refine_ls_wR_factor_ref 0.1118
_reflns_Friedel_coverage 0.874
_reflns_Friedel_fraction_full 0.998
_reflns_Friedel_fraction_max 0.852
_reflns_number_gt 4121
_reflns_number_total 6340
_reflns_threshold_expression 'I > 2\s(I)'
_cod_data_source_file d4dt00924j2.cif
_cod_data_source_block agrmos_01sa_vt_3_200_00_auto
_cod_depositor_comments 'Adding full bibliography for 7716275--7716292.cif.'
_cod_database_code 7716281
_shelx_shelxl_version_number 2018/1
_shelx_space_group_comment
;
The symmetry employed for this shelxl refinement is uniquely defined
by the following loop, which should always be used as a source of
symmetry information in preference to the above space-group names.
They are only intended as comments.
;
_shelx_estimated_absorpt_t_max 0.939
_shelx_estimated_absorpt_t_min 0.591
_reflns_odcompleteness_completeness 90.57
_reflns_odcompleteness_iscentric 1
_reflns_odcompleteness_theta 29.73
_olex2_refinement_description
;
1. Fixed Uiso
 At 1.2 times of:
  All C(H) groups, All C(H,H) groups, All N(H) groups
 At 1.5 times of:
  All C(H,H,H) groups
2. Others
 Fixed Sof: N007(0.5) C00K(0.5) H00K(0.5) C00Q(0.5) C00R(0.5) H00R(0.5)
 C00U(0.5) H00U(0.5) C00V(0.5) H00V(0.5) C00X(0.5) H00Y(0.5) C1(0.5) H1(0.5)
 N2(0.5) C3(0.5) H3(0.5) C4(0.5) C6(0.5) H6(0.5) C10(0.5) H10(0.5) C0AA(0.5)
 H0AA(0.5)
3.a Ternary CH refined with riding coordinates:
 N006(H006), C00B(H00B), C00G(H00G), C00J(H00J)
3.b Secondary CH2 refined with riding coordinates:
 C00D(H00A,H00C), C00H(H00D,H00E), C00I(H00F,H00H), C00O(H00I,H00L), C00P(H00O,
 H00P)
3.c Aromatic/amide H refined with riding coordinates:
 C00K(H00K), C00M(H00M), C00N(H00N), C00R(H00R), C00S(H00S), C00T(H00T),
 C00U(H00U), C00V(H00V), C00X(H00Y), C1(H1), C3(H3), C6(H6), C10(H10),
 C0AA(H0AA)
3.d Idealised Me refined as rotating group:
 C00W(H00Q,H00W,H00X)
;
_olex2_submission_special_instructions 'No special instructions were received'
_oxdiff_exptl_absorpt_empirical_details
;
Empirical correction (ABSPACK) includes:
- Absorption correction using spherical harmonics
- Frame scaling
;
_oxdiff_exptl_absorpt_empirical_full_max 1.301
_oxdiff_exptl_absorpt_empirical_full_min 0.554

loop_
_space_group_symop_operation_xyz
'x, y, z'
'-x, y+1/2, -z'

loop_
_atom_site_label
_atom_site_type_symbol
_atom_site_fract_x
_atom_site_fract_y
_atom_site_fract_z
_atom_site_U_iso_or_equiv
_atom_site_adp_type
_atom_site_occupancy
_atom_site_site_symmetry_order
_atom_site_calc_flag
_atom_site_refinement_flags_posn
_atom_site_refinement_flags_adp
_atom_site_refinement_flags_occupancy
_atom_site_disorder_assembly
_atom_site_disorder_group
Fe01 Fe 0.45131(8) 0.50208(6) 0.31400(7) 0.0448(2) Uani 1 1 d . . . . .
S002 S 0.78523(19) 0.40846(13) 0.72194(15) 0.0664(5) Uani 1 1 d . . . . .
S003 S 0.2924(2) 0.18593(13) 0.25200(19) 0.0783(6) Uani 1 1 d . . . . .
N004 N 0.3558(5) 0.5233(3) 0.0965(4) 0.0457(11) Uani 1 1 d . . . . .
N005 N 0.4881(5) 0.6433(3) 0.3620(4) 0.0446(11) Uani 1 1 d . . . . .
N006 N 0.6449(4) 0.5404(3) 0.1976(4) 0.0369(9) Uani 1 1 d . . . . .
H006 H 0.738995 0.512907 0.245672 0.044 Uiso 1 1 calc R . . . .
N007 N 0.2487(10) 0.5633(9) 0.4127(10) 0.032(2) Uiso 0.5 1 d . . P A 1
O008 O 0.8982(6) 0.4255(4) 0.1462(6) 0.0969(17) Uani 1 1 d . . . . .
N009 N 0.5942(5) 0.4673(3) 0.4927(5) 0.0534(12) Uani 1 1 d . . . . .
C00A C 0.8074(8) 0.3702(5) 0.1032(7) 0.0635(17) Uani 1 1 d . . . . .
C00B C 0.6625(5) 0.6425(3) 0.1933(5) 0.0368(11) Uani 1 1 d . . . . .
H00B H 0.584390 0.667392 0.121131 0.044 Uiso 1 1 calc R . . . .
N00C N 0.3776(7) 0.3681(4) 0.2893(5) 0.0699(16) Uani 1 1 d . . . . .
C00D C 0.6448(6) 0.3984(4) 0.0588(5) 0.0513(14) Uani 1 1 d . . . . .
H00A H 0.613934 0.373012 -0.034940 0.062 Uiso 1 1 calc R . . . .
H00C H 0.580071 0.370108 0.123462 0.062 Uiso 1 1 calc R . . . .
C00E C 0.4536(6) 0.5195(4) 0.0012(5) 0.0447(13) Uani 1 1 d . . . . .
C00F C 0.6723(6) 0.4429(4) 0.5898(6) 0.0457(13) Uani 1 1 d . . . . .
C00G C 0.6328(6) 0.6810(4) 0.3343(5) 0.0422(12) Uani 1 1 d . . . . .
H00G H 0.710893 0.654957 0.405483 0.051 Uiso 1 1 calc R . . . .
C00H C 0.8333(8) 0.7769(5) 0.1641(6) 0.0646(17) Uani 1 1 d . . . . .
H00D H 0.936340 0.794206 0.146398 0.077 Uiso 1 1 calc R . . . .
H00E H 0.761838 0.805464 0.091177 0.077 Uiso 1 1 calc R . . . .
C00I C 0.8034(7) 0.8121(4) 0.3041(6) 0.0606(16) Uani 1 1 d . . . . .
H00F H 0.811801 0.879764 0.305280 0.073 Uiso 1 1 calc R . . . .
H00H H 0.880298 0.787403 0.375969 0.073 Uiso 1 1 calc R . . . .
C00J C 0.6163(5) 0.5013(4) 0.0550(4) 0.0407(10) Uani 1 1 d . . . . .
H00J H 0.683549 0.531469 -0.007230 0.049 Uiso 1 1 calc R . . . .
C00K C 0.4030(17) 0.6974(11) 0.4268(15) 0.044(4) Uiso 0.5 1 d . . P A 1
H00K H 0.428591 0.758635 0.453530 0.052 Uiso 0.5 1 calc R . P A 1
C00L C 0.3417(7) 0.2922(5) 0.2721(6) 0.0547(15) Uani 1 1 d . . . . .
C00M C 0.4084(7) 0.5269(4) -0.1392(5) 0.0556(15) Uani 1 1 d . . . . .
H00M H 0.480014 0.526253 -0.204535 0.067 Uiso 1 1 calc R . . . .
C00N C 0.2589(8) 0.5353(4) -0.1826(6) 0.0671(19) Uani 1 1 d . . . . .
H00N H 0.225431 0.540318 -0.278975 0.081 Uiso 1 1 calc R . . . .
C00O C 0.6500(7) 0.7850(4) 0.3386(6) 0.0520(14) Uani 1 1 d . . . . .
H00I H 0.572374 0.813300 0.271024 0.062 Uiso 1 1 calc R . . . .
H00L H 0.635300 0.807755 0.432488 0.062 Uiso 1 1 calc R . . . .
C00P C 0.8167(7) 0.6727(4) 0.1566(6) 0.0539(15) Uani 1 1 d . . . . .
H00O H 0.896087 0.643936 0.221920 0.065 Uiso 1 1 calc R . . . .
H00P H 0.829988 0.651589 0.061576 0.065 Uiso 1 1 calc R . . . .
C00Q C 0.2645(13) 0.6523(8) 0.4530(11) 0.033(3) Uiso 0.5 1 d . . P A 1
C00R C 0.1274(11) 0.5139(8) 0.4320(10) 0.032(2) Uiso 0.5 1 d . . P A 1
H00R H 0.121726 0.451780 0.402334 0.038 Uiso 0.5 1 calc R . P A 1
C00S C 0.2095(7) 0.5310(4) 0.0519(6) 0.0610(17) Uani 1 1 d . . . . .
H00S H 0.139280 0.532761 0.118422 0.073 Uiso 1 1 calc R . . . .
C00T C 0.1569(8) 0.5364(4) -0.0875(7) 0.0671(19) Uani 1 1 d . . . . .
H00T H 0.052291 0.540783 -0.116625 0.081 Uiso 1 1 calc R . . . .
C00U C 0.0099(12) 0.5512(11) 0.4941(11) 0.032(2) Uiso 0.5 1 d . . P A 1
H00U H -0.077341 0.516235 0.505513 0.039 Uiso 0.5 1 calc R . P A 1
C00V C 0.1548(15) 0.6950(10) 0.5200(13) 0.051(3) Uiso 0.5 1 d . . P A 1
H00V H 0.166790 0.756611 0.551225 0.062 Uiso 0.5 1 calc R . P A 1
C00W C 0.8423(10) 0.2725(5) 0.0853(9) 0.101(3) Uani 1 1 d . . . . .
H00Q H 0.834452 0.257838 -0.014051 0.152 Uiso 1 1 calc GR . . . .
H00W H 0.771094 0.234723 0.130106 0.152 Uiso 1 1 calc GR . . . .
H00X H 0.944754 0.259857 0.127920 0.152 Uiso 1 1 calc GR . . . .
C00X C 0.0239(13) 0.6443(9) 0.5409(11) 0.045(3) Uiso 0.5 1 d . . P A 1
H00Y H -0.053933 0.671949 0.585576 0.053 Uiso 0.5 1 calc R . P A 1
C1 C 0.0133(15) 0.5074(14) 0.4710(13) 0.069(4) Uiso 0.5 1 d . . P A 2
H1 H -0.068379 0.467431 0.481944 0.082 Uiso 0.5 1 calc R . P A 2
N2 N 0.2545(11) 0.5314(7) 0.3936(10) 0.042(3) Uiso 0.5 1 d . . P A 2
C3 C 0.0099(14) 0.5995(12) 0.5193(13) 0.046(3) Uiso 0.5 1 d . . P A 2
H3 H -0.071889 0.620863 0.565052 0.055 Uiso 0.5 1 calc R . P A 2
C4 C 0.2457(14) 0.6201(12) 0.4364(13) 0.041(3) Uiso 0.5 1 d . . P A 2
C6 C 0.1360(17) 0.4753(10) 0.4077(14) 0.057(4) Uiso 0.5 1 d . . P A 2
H6 H 0.136537 0.414046 0.374292 0.069 Uiso 0.5 1 calc R . P A 2
C10 C 0.1286(17) 0.6577(11) 0.4983(14) 0.059(4) Uiso 0.5 1 d . . P A 2
H10 H 0.128872 0.720356 0.525384 0.071 Uiso 0.5 1 calc R . P A 2
C0AA C 0.3794(19) 0.6764(11) 0.4166(16) 0.050(5) Uiso 0.5 1 d . . P A 2
H0AA H 0.382957 0.738707 0.445695 0.060 Uiso 0.5 1 calc R . P A 2

loop_
_atom_site_aniso_label
_atom_site_aniso_U_11
_atom_site_aniso_U_22
_atom_site_aniso_U_33
_atom_site_aniso_U_23
_atom_site_aniso_U_13
_atom_site_aniso_U_12
Fe01 0.0380(4) 0.0576(5) 0.0379(3) 0.0080(4) 0.0000(3) -0.0103(4)
S002 0.0551(10) 0.0891(13) 0.0527(8) 0.0181(9) -0.0046(7) 0.0002(9)
S003 0.1062(16) 0.0580(10) 0.0724(11) -0.0049(9) 0.0168(10) -0.0033(11)
N004 0.040(2) 0.051(3) 0.043(2) 0.008(2) -0.0070(18) -0.012(2)
N005 0.042(3) 0.057(3) 0.035(2) 0.007(2) 0.0051(18) 0.006(2)
N006 0.036(2) 0.038(2) 0.036(2) -0.0027(18) -0.0013(16) -0.0018(18)
O008 0.058(3) 0.079(4) 0.152(5) -0.024(4) -0.001(3) 0.006(3)
N009 0.053(3) 0.060(3) 0.046(3) 0.010(2) 0.002(2) -0.009(2)
C00A 0.066(4) 0.057(4) 0.070(4) 0.001(3) 0.015(3) 0.004(4)
C00B 0.037(3) 0.039(3) 0.034(2) 0.001(2) 0.0021(19) -0.006(2)
N00C 0.082(4) 0.070(4) 0.055(3) 0.012(3) -0.009(3) -0.026(3)
C00D 0.059(4) 0.046(3) 0.049(3) -0.007(3) 0.005(3) -0.004(3)
C00E 0.055(3) 0.038(3) 0.039(2) -0.001(2) -0.004(2) -0.011(3)
C00F 0.045(3) 0.047(3) 0.047(3) 0.002(3) 0.013(3) -0.008(3)
C00G 0.042(3) 0.045(3) 0.039(3) -0.001(2) 0.001(2) 0.002(3)
C00H 0.068(4) 0.061(4) 0.066(4) -0.003(3) 0.011(3) -0.028(3)
C00I 0.072(4) 0.045(3) 0.061(4) -0.004(3) -0.008(3) -0.013(3)
C00J 0.046(3) 0.040(3) 0.036(2) -0.006(3) 0.0050(19) -0.006(3)
C00L 0.052(4) 0.072(4) 0.040(3) 0.007(3) 0.002(3) -0.004(3)
C00M 0.071(4) 0.050(4) 0.043(3) 0.001(3) -0.003(3) -0.005(3)
C00N 0.092(5) 0.055(4) 0.046(3) 0.004(3) -0.025(3) -0.008(4)
C00O 0.064(4) 0.045(3) 0.045(3) -0.006(3) -0.002(3) 0.004(3)
C00P 0.052(4) 0.061(4) 0.050(3) 0.000(3) 0.009(3) -0.017(3)
C00S 0.049(3) 0.072(5) 0.058(3) 0.016(3) -0.011(3) -0.012(3)
C00T 0.062(4) 0.057(4) 0.075(4) 0.014(3) -0.029(3) -0.010(3)
C00W 0.113(7) 0.068(5) 0.124(7) -0.001(5) 0.020(5) 0.030(5)

loop_
_atom_type_symbol
_atom_type_description
_atom_type_scat_dispersion_real
_atom_type_scat_dispersion_imag
_atom_type_scat_source
C C 0.0033 0.0016 'International Tables Vol C Tables 4.2.6.8 and 6.1.1.4'
H H 0.0000 0.0000 'International Tables Vol C Tables 4.2.6.8 and 6.1.1.4'
Fe Fe 0.3463 0.8444 'International Tables Vol C Tables 4.2.6.8 and 6.1.1.4'
N N 0.0061 0.0033 'International Tables Vol C Tables 4.2.6.8 and 6.1.1.4'
O O 0.0106 0.0060 'International Tables Vol C Tables 4.2.6.8 and 6.1.1.4'
S S 0.1246 0.1234 'International Tables Vol C Tables 4.2.6.8 and 6.1.1.4'

loop_
_geom_angle_atom_site_label_1
_geom_angle_atom_site_label_2
_geom_angle_atom_site_label_3
_geom_angle
_geom_angle_site_symmetry_1
_geom_angle_site_symmetry_3
_geom_angle_publ_flag
N004 Fe01 N006 73.98(15) . . ?
N004 Fe01 N007 95.8(3) . . ?
N005 Fe01 N004 96.13(16) . . ?
N005 Fe01 N006 76.04(15) . . ?
N005 Fe01 N007 69.3(3) . . ?
N006 Fe01 N007 142.6(3) . . ?
N009 Fe01 N004 163.42(18) . . ?
N009 Fe01 N005 89.37(17) . . ?
N009 Fe01 N006 92.31(16) . . ?
N009 Fe01 N007 100.7(3) . . ?
N00C Fe01 N004 86.40(18) . . ?
N00C Fe01 N005 168.3(2) . . ?
N00C Fe01 N006 115.63(19) . . ?
N00C Fe01 N007 99.0(4) . . ?
N00C Fe01 N009 91.38(19) . . ?
N2 Fe01 N004 94.1(3) . . ?
N2 Fe01 N005 80.5(3) . . ?
N2 Fe01 N006 152.2(3) . . ?
N2 Fe01 N009 102.2(3) . . ?
N2 Fe01 N00C 87.9(3) . . ?
C00E N004 Fe01 115.9(3) . . ?
C00S N004 Fe01 125.6(4) . . ?
C00S N004 C00E 118.2(4) . . ?
C00G N005 Fe01 116.3(3) . . ?
C00K N005 Fe01 127.2(8) . . ?
C00K N005 C00G 116.0(8) . . ?
C0AA N005 Fe01 110.8(8) . . ?
C0AA N005 C00G 132.7(9) . . ?
C00B N006 Fe01 110.6(3) . . ?
C00J N006 Fe01 108.0(3) . . ?
C00J N006 C00B 111.2(4) . . ?
C00Q N007 Fe01 115.2(7) . . ?
C00R N007 Fe01 122.4(9) . . ?
C00R N007 C00Q 122.4(11) . . ?
C00F N009 Fe01 176.2(5) . . ?
O008 C00A C00D 120.7(6) . . ?
O008 C00A C00W 123.5(7) . . ?
C00W C00A C00D 115.8(7) . . ?
N006 C00B C00G 108.1(4) . . ?
N006 C00B C00P 113.2(4) . . ?
C00G C00B C00P 110.8(4) . . ?
C00L N00C Fe01 176.9(6) . . ?
C00J C00D C00A 115.1(5) . . ?
N004 C00E C00J 116.6(4) . . ?
N004 C00E C00M 122.1(5) . . ?
C00M C00E C00J 121.2(5) . . ?
N009 C00F S002 178.2(5) . . ?
N005 C00G C00B 105.9(4) . . ?
N005 C00G C00O 117.3(5) . . ?
C00O C00G C00B 111.3(4) . . ?
C00I C00H C00P 110.9(5) . . ?
C00H C00I C00O 111.8(5) . . ?
N006 C00J C00D 110.1(4) . . ?
N006 C00J C00E 108.1(4) . . ?
C00E C00J C00D 109.5(4) . . ?
N005 C00K C00Q 111.5(12) . . ?
N00C C00L S003 178.6(6) . . ?
C00N C00M C00E 118.7(6) . . ?
C00M C00N C00T 120.0(5) . . ?
C00I C00O C00G 110.3(5) . . ?
C00H C00P C00B 111.2(5) . . ?
N007 C00Q C00K 116.5(11) . . ?
N007 C00Q C00V 120.5(12) . . ?
C00V C00Q C00K 122.9(12) . . ?
N007 C00R C00U 121.4(11) . . ?
N004 C00S C00T 122.4(6) . . ?
C00N C00T C00S 118.5(6) . . ?
C00R C00U C00X 117.9(10) . . ?
C00Q C00V C00X 118.3(13) . . ?
C00V C00X C00U 119.5(11) . . ?
C6 C1 C3 120.4(14) . . ?
C4 N2 Fe01 113.3(8) . . ?
C6 N2 Fe01 128.9(9) . . ?
C6 N2 C4 117.9(11) . . ?
C10 C3 C1 118.8(13) . . ?
N2 C4 C10 125.6(14) . . ?
N2 C4 C0AA 114.2(12) . . ?
C10 C4 C0AA 120.1(16) . . ?
N2 C6 C1 120.3(14) . . ?
C4 C10 C3 116.8(15) . . ?
N005 C0AA C4 121.2(14) . . ?

loop_
_geom_bond_atom_site_label_1
_geom_bond_atom_site_label_2
_geom_bond_distance
_geom_bond_site_symmetry_2
_geom_bond_publ_flag
Fe01 N004 2.204(4) . ?
Fe01 N005 2.128(5) . ?
Fe01 N006 2.242(4) . ?
Fe01 N007 2.322(11) . ?
Fe01 N009 2.096(5) . ?
Fe01 N00C 2.067(6) . ?
Fe01 N2 2.046(10) . ?
S002 C00F 1.619(6) . ?
S003 C00L 1.616(7) . ?
N004 C00E 1.343(6) . ?
N004 C00S 1.337(7) . ?
N005 C00G 1.459(6) . ?
N005 C00K 1.306(15) . ?
N005 C0AA 1.255(16) . ?
N006 C00B 1.497(6) . ?
N006 C00J 1.490(5) . ?
N007 C00Q 1.357(16) . ?
N007 C00R 1.334(14) . ?
O008 C00A 1.187(8) . ?
N009 C00F 1.162(7) . ?
C00A C00D 1.527(8) . ?
C00A C00W 1.473(9) . ?
C00B C00G 1.527(6) . ?
C00B C00P 1.529(7) . ?
N00C C00L 1.160(7) . ?
C00D C00J 1.522(8) . ?
C00E C00J 1.514(7) . ?
C00E C00M 1.379(7) . ?
C00G C00O 1.524(8) . ?
C00H C00I 1.501(8) . ?
C00H C00P 1.527(8) . ?
C00I C00O 1.502(8) . ?
C00K C00Q 1.45(2) . ?
C00M C00N 1.363(8) . ?
C00N C00T 1.368(9) . ?
C00Q C00V 1.385(16) . ?
C00R C00U 1.381(16) . ?
C00S C00T 1.380(8) . ?
C00U C00X 1.432(17) . ?
C00V C00X 1.419(18) . ?
C1 C3 1.42(2) . ?
C1 C6 1.40(2) . ?
N2 C4 1.363(18) . ?
N2 C6 1.359(16) . ?
C3 C10 1.39(2) . ?
C4 C10 1.378(19) . ?
C4 C0AA 1.48(2) . ?
